data_7016834
loop_
_publ_author_name
'Tarushi, Alketa'
'Polatoglou, Eleni'
'Kljun, Jakob'
'Turel, Iztok'
'Psomas, George'
'Kessissoglou, Dimitris P.'

_publ_section_title
;
 Interaction of Zn(ii) with quinolone drugs: Structure and biological
 evaluation.
;
_journal_issue 37
_journal_name_full 'Dalton transactions (Cambridge, England : 2003)'
_journal_page_first 9461
_journal_page_last 9473
_journal_paper_doi 10.1039/c1dt10870k
_journal_volume 40
_journal_year 2011
_chemical_formula_moiety 'C50 H50 F4 N10 O6 Zn, 4(C H4 O)'
_chemical_formula_sum 'C54 H66 F4 N10 O10 Zn'
_chemical_formula_weight 1156.54
_chemical_name_common
;
((1,10-phenanthroline)di(5-amino-1-cyclopropyl-7-((3S,5R)-3,5-
dimethylpiperazin-1-yl)-6,8-difluoro-4-oxo-1,4-dihydroquinoline-3-
carboxylato-kappa$2!O,O)zinc(ii)) bis methanol solvate
;
_chemical_name_systematic
;
[(1,10-phenanthroline)di(5-amino-1-cyclopropyl-7-((3S,5R)-3,5-
dimethylpiperazin-1-yl)-6,8-difluoro-4-oxo-1,4-dihydroquinoline-3-carboxylato-
\k^2^O,O)zinc(II)] bis methanol solvate
;
_space_group_IT_number 56
_symmetry_cell_setting orthorhombic
_symmetry_space_group_name_Hall '-P 2ab 2ac'
_symmetry_space_group_name_H-M 'P c c n'
_atom_sites_solution_hydrogens geom
_atom_sites_solution_primary direct
_atom_sites_solution_secondary difmap
_audit_creation_method SHELXL-97
_cell_angle_alpha 90.00
_cell_angle_beta 90.00
_cell_angle_gamma 90.00
_cell_formula_units_Z 4
_cell_length_a 14.774(5)
_cell_length_b 15.850(5)
_cell_length_c 23.734(5)
_cell_measurement_reflns_used 6952
_cell_measurement_temperature 150(2)
_cell_measurement_theta_max 27.48
_cell_measurement_theta_min 0.41
_cell_volume 5558(3)
_computing_cell_refinement 'DENZO-SMN (Otwinovski & Minor, 1997)'
_computing_data_collection 'Collect (Nonius, 2000)'
_computing_data_reduction 'DENZO-SMN (Otwinovski & Minor, 1997)'
_computing_structure_refinement 'SHELXL-97 (Sheldrick, 2008)'
_computing_structure_solution 'SIR92 (Altomare et al., 1993)'
_diffrn_ambient_temperature 150(2)
_diffrn_measured_fraction_theta_full 0.993
_diffrn_measured_fraction_theta_max 0.993
_diffrn_measurement_device_type
;
Nonius KappaCCD area-detector diffractometer
;
_diffrn_measurement_method '\w scans'
_diffrn_radiation_monochromator graphite
_diffrn_radiation_source 'fine-focus sealed tube'
_diffrn_radiation_type MoK\a
_diffrn_radiation_wavelength 0.71073
_diffrn_reflns_av_R_equivalents 0.0381
_diffrn_reflns_av_sigmaI/netI 0.0449
_diffrn_reflns_limit_h_max 19
_diffrn_reflns_limit_h_min -19
_diffrn_reflns_limit_k_max 20
_diffrn_reflns_limit_k_min -20
_diffrn_reflns_limit_l_max 30
_diffrn_reflns_limit_l_min -30
_diffrn_reflns_number 12083
_diffrn_reflns_theta_full 27.50
_diffrn_reflns_theta_max 27.50
_diffrn_reflns_theta_min 3.67
_exptl_absorpt_coefficient_mu 0.522
_exptl_absorpt_correction_T_max 0.9545
_exptl_absorpt_correction_T_min 0.9258
_exptl_absorpt_correction_type multi-scan
_exptl_absorpt_process_details 'SCALEPACK (Otwinowski & Minor, 1997)'
_exptl_crystal_colour colorless
_exptl_crystal_density_diffrn 1.382
_exptl_crystal_density_method 'not measured'
_exptl_crystal_description prism
_exptl_crystal_F_000 2424
_exptl_crystal_size_max 0.15
_exptl_crystal_size_mid 0.09
_exptl_crystal_size_min 0.09
_refine_diff_density_max 1.384
_refine_diff_density_min -0.430
_refine_diff_density_rms 0.069
_refine_ls_extinction_method none
_refine_ls_goodness_of_fit_ref 1.051
_refine_ls_hydrogen_treatment mixed
_refine_ls_matrix_type full
_refine_ls_number_parameters 367
_refine_ls_number_reflns 6355
_refine_ls_number_restraints 0
_refine_ls_restrained_S_all 1.051
_refine_ls_R_factor_all 0.0848
_refine_ls_R_factor_gt 0.0517
_refine_ls_shift/su_max 0.001
_refine_ls_shift/su_mean 0.000
_refine_ls_structure_factor_coef Fsqd
_refine_ls_weighting_details 'calc w=1/[\s^2^(Fo^2^)+(0.0648P)^2^+6.7471P] where P=(Fo^2^+2Fc^2^)/3'
_refine_ls_weighting_scheme calc
_refine_ls_wR_factor_gt 0.1255
_refine_ls_wR_factor_ref 0.1457
_reflns_number_gt 4487
_reflns_number_total 6355
_reflns_threshold_expression >2\s(I)
_cod_data_source_file c1dt10870k.txt
_cod_data_source_block 1
_cod_database_code 7016834

loop_
_symmetry_equiv_pos_as_xyz
'x, y, z'
'-x+1/2, -y+1/2, z'
'x+1/2, -y, -z+1/2'
'-x, y+1/2, -z+1/2'
'-x, -y, -z'
'x-1/2, y-1/2, -z'
'-x-1/2, y, z-1/2'
'x, -y-1/2, z-1/2'

loop_
_atom_site_label
_atom_site_type_symbol
_atom_site_fract_x
_atom_site_fract_y
_atom_site_fract_z
_atom_site_U_iso_or_equiv
_atom_site_adp_type
_atom_site_occupancy
_atom_site_symmetry_multiplicity
_atom_site_calc_flag
_atom_site_refinement_flags
Zn1 Zn 0.7500 0.2500 0.270323(17) 0.02342(13) Uani 1 2 d S
C01 C 0.62103(19) 0.38126(17) 0.31893(11) 0.0254(6) Uani 1 1 d .
C02 C 0.68738(19) 0.40030(17) 0.36539(11) 0.0245(6) Uani 1 1 d .
C03 C 0.66250(19) 0.45968(17) 0.40421(11) 0.0263(6) Uani 1 1 d .
H03 H 0.6051 0.4857 0.3994 0.032 Uiso 1 1 calc R
C04 C 0.79250(19) 0.44074(16) 0.46125(11) 0.0241(6) Uani 1 1 d .
C05 C 0.82675(18) 0.38183(16) 0.42067(11) 0.0232(5) Uani 1 1 d .
C06 C 0.77763(18) 0.36672(16) 0.36893(11) 0.0234(6) Uani 1 1 d .
C07 C 0.6863(2) 0.56119(18) 0.47868(13) 0.0313(6) Uani 1 1 d .
H07 H 0.6530 0.5534 0.5150 0.038 Uiso 1 1 calc R
C08 C 0.6613(3) 0.6364(2) 0.44455(17) 0.0565(11) Uani 1 1 d .
H08A H 0.6130 0.6738 0.4592 0.068 Uiso 1 1 calc R
H08B H 0.6631 0.6310 0.4030 0.068 Uiso 1 1 calc R
C09 C 0.7495(3) 0.63430(19) 0.47568(15) 0.0455(8) Uani 1 1 d .
H09A H 0.8056 0.6276 0.4533 0.055 Uiso 1 1 calc R
H09B H 0.7555 0.6703 0.5096 0.055 Uiso 1 1 calc R
C10 C 0.90787(18) 0.33647(17) 0.43399(11) 0.0251(6) Uani 1 1 d .
C11 C 0.94803(18) 0.35114(18) 0.48577(11) 0.0256(6) Uani 1 1 d .
C12 C 0.91333(19) 0.40342(17) 0.52771(11) 0.0262(6) Uani 1 1 d .
C13 C 0.8349(2) 0.44864(17) 0.51303(11) 0.0266(6) Uani 1 1 d .
C14 C 1.0005(2) 0.33823(18) 0.60598(12) 0.0301(6) Uani 1 1 d .
H14A H 1.0655 0.3482 0.5983 0.036 Uiso 1 1 calc R
H14B H 0.9831 0.2842 0.5881 0.036 Uiso 1 1 calc R
C15 C 0.9848(2) 0.33319(19) 0.66949(12) 0.0306(6) Uani 1 1 d .
H15 H 0.9198 0.3192 0.6766 0.037 Uiso 1 1 calc R
C16 C 1.0438(2) 0.2651(2) 0.69550(14) 0.0400(8) Uani 1 1 d .
H16A H 1.1076 0.2783 0.6886 0.060 Uiso 1 1 calc R
H16B H 1.0291 0.2105 0.6785 0.060 Uiso 1 1 calc R
H16C H 1.0327 0.2626 0.7362 0.060 Uiso 1 1 calc R
C17 C 0.9642(2) 0.48822(18) 0.60962(12) 0.0303(6) Uani 1 1 d .
H17A H 0.9246 0.5321 0.5930 0.036 Uiso 1 1 calc R
H17B H 1.0279 0.5050 0.6033 0.036 Uiso 1 1 calc R
C18 C 0.9459(2) 0.48120(18) 0.67237(12) 0.0301(6) Uani 1 1 d .
H18 H 0.8814 0.4642 0.6784 0.036 Uiso 1 1 calc R
C19 C 0.9631(2) 0.5653(2) 0.70179(13) 0.0402(8) Uani 1 1 d .
H19A H 0.9557 0.5583 0.7426 0.060 Uiso 1 1 calc R
H19B H 0.9198 0.6074 0.6881 0.060 Uiso 1 1 calc R
H19C H 1.0249 0.5843 0.6937 0.060 Uiso 1 1 calc R
C20 C 0.6431(2) 0.1151(2) 0.20020(18) 0.0467(9) Uani 1 1 d .
H20 H 0.6279 0.0907 0.2355 0.056 Uiso 1 1 calc R
C21 C 0.6081(3) 0.0791(3) 0.1509(2) 0.0647(13) Uani 1 1 d .
H21 H 0.5678 0.0325 0.1533 0.078 Uiso 1 1 calc R
C22 C 0.6312(3) 0.1101(3) 0.1003(2) 0.0651(13) Uani 1 1 d .
H22 H 0.6082 0.0850 0.0669 0.078 Uiso 1 1 calc R
C23 C 0.6899(3) 0.1804(2) 0.09707(14) 0.0489(10) Uani 1 1 d .
C24 C 0.7207(2) 0.21380(19) 0.14844(12) 0.0312(6) Uani 1 1 d .
C25 C 0.7210(3) 0.2173(3) 0.04550(14) 0.0683(16) Uani 1 1 d .
H25 H 0.7003 0.1951 0.0106 0.082 Uiso 1 1 calc R
O26 O 0.54450(13) 0.41653(13) 0.32182(8) 0.0313(5) Uani 1 1 d .
O27 O 0.64275(14) 0.33202(12) 0.27947(8) 0.0303(4) Uani 1 1 d .
O28 O 0.81444(13) 0.32430(13) 0.32982(8) 0.0299(4) Uani 1 1 d .
N29 N 0.71258(16) 0.48430(14) 0.44867(9) 0.0257(5) Uani 1 1 d .
N30 N 0.94730(17) 0.28148(16) 0.39764(10) 0.0316(6) Uani 1 1 d .
H30A H 0.9978 0.2556 0.4071 0.038 Uiso 1 1 calc R
H30B H 0.9224 0.2717 0.3646 0.038 Uiso 1 1 calc R
N31 N 0.94669(17) 0.40688(15) 0.58215(10) 0.0306(5) Uani 1 1 d .
N32 N 1.00550(16) 0.41577(16) 0.69530(10) 0.0303(5) Uani 1 1 d .
H32 H 0.996(2) 0.411(2) 0.7356(14) 0.032(8) Uiso 1 1 d .
N33 N 0.69676(15) 0.18211(15) 0.19917(10) 0.0294(5) Uani 1 1 d .
F34 F 0.79312(12) 0.49220(10) 0.55499(7) 0.0321(4) Uani 1 1 d .
F35 F 1.02811(11) 0.31031(11) 0.49466(7) 0.0340(4) Uani 1 1 d .
C36 C 0.7534(3) 0.5749(3) 0.28679(18) 0.0588(10) Uani 1 1 d .
H36A H 0.6911 0.5600 0.2969 0.088 Uiso 1 1 calc R
H36B H 0.7724 0.5416 0.2541 0.088 Uiso 1 1 calc R
H36C H 0.7565 0.6351 0.2776 0.088 Uiso 1 1 calc R
O37 O 0.81102(17) 0.5577(2) 0.33241(11) 0.0603(8) Uani 1 1 d .
H37 H 0.8650 0.5654 0.3226 0.090 Uiso 1 1 calc R
C38 C 0.8469(4) 0.6531(4) 0.1262(2) 0.0928(18) Uani 1 1 d .
H38A H 0.8314 0.6086 0.1531 0.139 Uiso 1 1 calc R
H38B H 0.7966 0.6613 0.0999 0.139 Uiso 1 1 calc R
H38C H 0.8585 0.7059 0.1465 0.139 Uiso 1 1 calc R
O39 O 0.92575(19) 0.62942(17) 0.09577(11) 0.0538(7) Uani 1 1 d .
H39 H 0.9668 0.6159 0.1185 0.081 Uiso 1 1 calc R

loop_
_atom_site_aniso_label
_atom_site_aniso_U_11
_atom_site_aniso_U_22
_atom_site_aniso_U_33
_atom_site_aniso_U_23
_atom_site_aniso_U_13
_atom_site_aniso_U_12
Zn1 0.0273(2) 0.0238(2) 0.0192(2) 0.000 0.000 0.00205(19)
C01 0.0282(14) 0.0226(13) 0.0255(13) 0.0029(11) -0.0015(11) 0.0004(11)
C02 0.0262(13) 0.0225(13) 0.0247(13) 0.0007(11) -0.0012(11) -0.0002(11)
C03 0.0265(14) 0.0267(14) 0.0257(14) 0.0025(11) -0.0003(11) 0.0012(11)
C04 0.0256(14) 0.0207(13) 0.0261(13) -0.0013(10) 0.0020(11) -0.0029(11)
C05 0.0249(13) 0.0214(13) 0.0234(13) -0.0008(10) 0.0001(11) -0.0008(11)
C06 0.0277(14) 0.0192(13) 0.0232(13) -0.0013(10) 0.0001(10) -0.0027(10)
C07 0.0349(16) 0.0270(14) 0.0321(15) -0.0069(12) 0.0004(13) 0.0056(12)
C08 0.086(3) 0.0304(17) 0.053(2) -0.0068(16) -0.007(2) 0.0228(19)
C09 0.060(2) 0.0255(15) 0.051(2) -0.0078(14) 0.0063(18) -0.0017(16)
C10 0.0264(14) 0.0242(13) 0.0247(13) 0.0000(11) 0.0013(11) -0.0010(11)
C11 0.0222(13) 0.0267(13) 0.0278(14) 0.0033(11) -0.0021(11) -0.0006(11)
C12 0.0278(14) 0.0253(14) 0.0256(14) 0.0005(11) -0.0008(11) -0.0069(11)
C13 0.0314(15) 0.0252(13) 0.0231(13) -0.0056(11) 0.0029(11) -0.0043(11)
C14 0.0320(15) 0.0325(15) 0.0259(14) 0.0000(12) -0.0011(12) -0.0021(12)
C15 0.0306(15) 0.0340(15) 0.0272(14) 0.0026(12) -0.0008(12) -0.0076(12)
C16 0.0438(18) 0.0417(19) 0.0345(16) 0.0068(14) -0.0057(14) -0.0022(14)
C17 0.0353(16) 0.0278(14) 0.0280(14) -0.0027(11) -0.0028(12) -0.0076(12)
C18 0.0306(15) 0.0318(15) 0.0281(14) -0.0035(12) -0.0004(12) -0.0087(12)
C19 0.0489(19) 0.0405(18) 0.0313(16) -0.0086(14) -0.0019(14) -0.0103(15)
C20 0.0374(18) 0.0335(17) 0.069(2) -0.0163(17) 0.0121(17) -0.0055(14)
C21 0.038(2) 0.051(2) 0.105(4) -0.043(3) -0.008(2) 0.0004(18)
C22 0.051(2) 0.068(3) 0.076(3) -0.050(2) -0.026(2) 0.025(2)
C23 0.051(2) 0.057(2) 0.0391(19) -0.0226(16) -0.0177(16) 0.0346(18)
C24 0.0301(15) 0.0366(15) 0.0270(14) -0.0089(12) -0.0049(11) 0.0164(12)
C25 0.093(4) 0.084(3) 0.0275(17) -0.0143(16) -0.0137(18) 0.065(3)
O26 0.0271(10) 0.0369(11) 0.0299(10) -0.0004(9) -0.0019(8) 0.0070(9)
O27 0.0329(11) 0.0300(10) 0.0281(10) -0.0040(8) -0.0080(8) 0.0058(9)
O28 0.0288(10) 0.0352(11) 0.0255(10) -0.0086(8) -0.0042(8) 0.0067(9)
N29 0.0296(12) 0.0232(11) 0.0243(12) -0.0040(9) 0.0007(9) 0.0021(10)
N30 0.0323(13) 0.0358(13) 0.0266(12) -0.0084(10) -0.0064(10) 0.0107(11)
N31 0.0394(14) 0.0285(12) 0.0240(12) -0.0025(10) -0.0072(10) 0.0000(11)
N32 0.0309(13) 0.0373(13) 0.0227(12) -0.0002(10) -0.0007(10) -0.0087(11)
N33 0.0239(12) 0.0288(12) 0.0355(13) -0.0065(10) 0.0041(10) 0.0008(10)
F34 0.0345(9) 0.0356(9) 0.0262(8) -0.0093(7) 0.0015(7) 0.0013(8)
F35 0.0286(9) 0.0441(10) 0.0292(9) -0.0030(7) -0.0052(7) 0.0076(8)
C36 0.046(2) 0.067(3) 0.064(2) 0.019(2) -0.014(2) -0.012(2)
O37 0.0360(13) 0.094(2) 0.0508(15) 0.0265(15) -0.0068(12) -0.0210(14)
C38 0.075(3) 0.118(5) 0.085(4) -0.012(3) -0.027(3) 0.028(3)
O39 0.0597(17) 0.0553(16) 0.0466(14) 0.0059(12) -0.0162(13) -0.0161(14)

loop_
_atom_type_symbol
_atom_type_description
_atom_type_scat_dispersion_real
_atom_type_scat_dispersion_imag
_atom_type_scat_source
C C 0.0033 0.0016 'International Tables Vol C Tables 4.2.6.8 and 6.1.1.4'
H H 0.0000 0.0000 'International Tables Vol C Tables 4.2.6.8 and 6.1.1.4'
N N 0.0061 0.0033 'International Tables Vol C Tables 4.2.6.8 and 6.1.1.4'
O O 0.0106 0.0060 'International Tables Vol C Tables 4.2.6.8 and 6.1.1.4'
F F 0.0171 0.0103 'International Tables Vol C Tables 4.2.6.8 and 6.1.1.4'
Zn Zn 0.2839 1.4301 'International Tables Vol C Tables 4.2.6.8 and 6.1.1.4'

loop_
_geom_angle_atom_site_label_1
_geom_angle_atom_site_label_2
_geom_angle_atom_site_label_3
_geom_angle
_geom_angle_site_symmetry_1
_geom_angle_site_symmetry_3
O27 Zn1 O27 167.90(11) . 2_655
O27 Zn1 O28 85.58(8) . .
O27 Zn1 O28 86.18(8) 2_655 .
O27 Zn1 O28 86.18(8) . 2_655
O27 Zn1 O28 85.58(8) 2_655 2_655
O28 Zn1 O28 94.00(12) . 2_655
O27 Zn1 N33 96.72(8) . .
O27 Zn1 N33 92.77(9) 2_655 .
O28 Zn1 N33 171.08(9) . .
O28 Zn1 N33 94.75(9) 2_655 .
O27 Zn1 N33 92.77(9) . 2_655
O27 Zn1 N33 96.72(8) 2_655 2_655
O28 Zn1 N33 94.75(9) . 2_655
O28 Zn1 N33 171.08(9) 2_655 2_655
N33 Zn1 N33 76.56(13) . 2_655
O27 C01 O26 122.8(3) . .
O27 C01 C02 120.2(2) . .
O26 C01 C02 117.0(2) . .
C03 C02 C06 117.7(2) . .
C03 C02 C01 117.1(2) . .
C06 C02 C01 124.9(2) . .
N29 C03 C02 125.4(3) . .
C13 C04 N29 121.8(2) . .
C13 C04 C05 119.7(3) . .
N29 C04 C05 118.4(2) . .
C10 C05 C04 118.3(2) . .
C10 C05 C06 121.6(2) . .
C04 C05 C06 120.1(2) . .
O28 C06 C02 123.4(2) . .
O28 C06 C05 119.6(2) . .
C02 C06 C05 117.0(2) . .
N29 C07 C08 117.9(3) . .
N29 C07 C09 117.3(3) . .
C08 C07 C09 60.4(3) . .
C07 C08 C09 59.8(2) . .
C07 C09 C08 59.7(2) . .
N30 C10 C11 119.2(2) . .
N30 C10 C05 122.7(2) . .
C11 C10 C05 118.0(2) . .
F35 C11 C10 115.4(2) . .
F35 C11 C12 119.4(2) . .
C10 C11 C12 125.2(3) . .
N31 C12 C11 124.0(3) . .
N31 C12 C13 120.3(3) . .
C11 C12 C13 115.4(2) . .
F34 C13 C04 119.3(3) . .
F34 C13 C12 116.8(2) . .
C04 C13 C12 123.1(3) . .
N31 C14 C15 109.8(2) . .
N32 C15 C16 110.0(2) . .
N32 C15 C14 109.4(2) . .
C16 C15 C14 110.6(3) . .
N31 C17 C18 109.9(2) . .
N32 C18 C17 108.0(2) . .
N32 C18 C19 110.3(2) . .
C17 C18 C19 110.8(2) . .
N33 C20 C21 122.2(4) . .
C22 C21 C20 120.3(4) . .
C21 C22 C23 119.6(3) . .
C24 C23 C22 116.6(4) . .
C24 C23 C25 119.0(4) . .
C22 C23 C25 124.4(4) . .
N33 C24 C23 123.3(3) . .
N33 C24 C24 117.01(16) . 2_655
C23 C24 C24 119.7(2) . 2_655
C25 C25 C23 121.3(2) 2_655 .
C01 O27 Zn1 131.64(18) . .
C06 O28 Zn1 127.10(18) . .
C03 N29 C04 119.2(2) . .
C03 N29 C07 118.5(2) . .
C04 N29 C07 122.0(2) . .
C12 N31 C14 121.7(2) . .
C12 N31 C17 120.8(2) . .
C14 N31 C17 112.7(2) . .
C18 N32 C15 110.4(2) . .
C20 N33 C24 118.1(3) . .
C20 N33 Zn1 127.2(2) . .
C24 N33 Zn1 114.69(19) . .

loop_
_geom_bond_atom_site_label_1
_geom_bond_atom_site_label_2
_geom_bond_distance
_geom_bond_site_symmetry_2
Zn1 O27 2.061(2) .
Zn1 O27 2.061(2) 2_655
Zn1 O28 2.071(2) .
Zn1 O28 2.0707(19) 2_655
Zn1 N33 2.151(2) .
Zn1 N33 2.151(2) 2_655
C01 O27 1.261(3) .
C01 O26 1.263(3) .
C01 C02 1.506(4) .
C02 C03 1.367(4) .
C02 C06 1.438(4) .
C03 N29 1.347(4) .
C04 C13 1.385(4) .
C04 N29 1.400(4) .
C04 C05 1.434(4) .
C05 C10 1.433(4) .
C05 C06 1.446(4) .
C06 O28 1.269(3) .
C07 N29 1.464(3) .
C07 C08 1.488(5) .
C07 C09 1.490(5) .
C08 C09 1.498(6) .
C10 N30 1.358(4) .
C10 C11 1.384(4) .
C11 F35 1.365(3) .
C11 C12 1.393(4) .
C12 N31 1.384(4) .
C12 C13 1.406(4) .
C13 F34 1.360(3) .
C14 N31 1.461(4) .
C14 C15 1.527(4) .
C15 N32 1.477(4) .
C15 C16 1.519(4) .
C17 N31 1.468(4) .
C17 C18 1.518(4) .
C18 N32 1.466(4) .
C18 C19 1.527(4) .
C20 N33 1.326(4) .
C20 C21 1.400(6) .
C21 C22 1.342(7) .
C22 C23 1.415(6) .
C23 C24 1.405(4) .
C23 C25 1.432(6) .
C24 N33 1.352(4) .
C24 C24 1.437(7) 2_655
C25 C25 1.345(10) 2_655
C36 O37 1.404(4) .
C38 O39 1.420(6) .
